data_4303881
loop_
_publ_author_name
'Harry Adams'
'Anna M. Coffey'
'Michael J. Morris'
'Sarah A. Morris'

_publ_contact_author_address
;
  Department of Chemistry
  University of Sheffield
  Sheffield
  S3 7HF
  UK
;
_publ_contact_author_email m.morris@sheffield.ac.uk
_publ_contact_author_fax '0114 222 9346'
_publ_contact_author_name 'Michael J. Morris*'
_publ_contact_author_phone '0114 222 9363'
_publ_section_title
;
Efficient Transfer of Either One or Two Dithiolene Ligands from Nickel to
Ruthenium: Synthesis and Crystal Structures of [Ru(SCR=CPhS)2(PPh3)] and
[RuCl2(SCR=CPhS)(PPh3)2] (R = Ph, H)
;
_journal_name_full 'Inorganic Chemistry'
_journal_page_first 11945
_journal_page_last 11953
_journal_paper_doi 10.1021/ic9018458
_journal_volume 48
_journal_year 2009
_chemical_formula_sum 'C44 H36 Cl2 P2 Ru S2'
_chemical_formula_weight 862.76
_chemical_name_systematic
; 
 ? 
;
_space_group_IT_number 14
_symmetry_cell_setting monoclinic
_symmetry_space_group_name_Hall '-P 2yn'
_symmetry_space_group_name_H-M 'P 1 21/n 1'
_atom_sites_solution_hydrogens geom
_atom_sites_solution_primary direct
_atom_sites_solution_secondary difmap
_audit_creation_method SHELXL-97
_cell_angle_alpha 90.00
_cell_angle_beta 107.620(2)
_cell_angle_gamma 90.00
_cell_formula_units_Z 4
_cell_length_a 10.1008(4)
_cell_length_b 36.5535(16)
_cell_length_c 12.2298(5)
_cell_measurement_reflns_used 9786
_cell_measurement_temperature 150(2)
_cell_measurement_theta_max 23.77
_cell_measurement_theta_min 2.19
_cell_volume 4303.6(3)
_computing_cell_refinement 'Bruker SMART'
_computing_data_collection 'Bruker SMART'
_computing_data_reduction 'Bruker SAINT'
_computing_molecular_graphics 'Bruker SHELXTL'
_computing_publication_material 'Bruker SHELXTL'
_computing_structure_refinement 'SHELXL-97 (Sheldrick, 1997)'
_computing_structure_solution 'SHELXS-97 (Sheldrick, 1990)'
_diffrn_ambient_temperature 150(2)
_diffrn_detector_area_resol_mean 100
_diffrn_measured_fraction_theta_full 0.999
_diffrn_measured_fraction_theta_max 0.999
_diffrn_measurement_device_type 'CCD area detector'
_diffrn_measurement_method 'phi and omega scans'
_diffrn_radiation_monochromator graphite
_diffrn_radiation_source 'fine-focus sealed tube'
_diffrn_radiation_type MoK\a
_diffrn_radiation_wavelength 0.71073
_diffrn_reflns_av_R_equivalents 0.0720
_diffrn_reflns_av_sigmaI/netI 0.0499
_diffrn_reflns_limit_h_max 12
_diffrn_reflns_limit_h_min -12
_diffrn_reflns_limit_k_max 43
_diffrn_reflns_limit_k_min -42
_diffrn_reflns_limit_l_max 14
_diffrn_reflns_limit_l_min -14
_diffrn_reflns_number 64440
_diffrn_reflns_theta_full 25.00
_diffrn_reflns_theta_max 25.00
_diffrn_reflns_theta_min 1.11
_diffrn_standards_decay_% 0
_diffrn_standards_number 0
_exptl_absorpt_coefficient_mu 0.689
_exptl_absorpt_correction_T_max 0.9796
_exptl_absorpt_correction_T_min 0.9281
_exptl_absorpt_correction_type multi-scan
_exptl_absorpt_process_details sadabs
_exptl_crystal_colour purple
_exptl_crystal_density_diffrn 1.332
_exptl_crystal_density_method 'not measured'
_exptl_crystal_description Plate
_exptl_crystal_F_000 1760
_exptl_crystal_size_max 0.11
_exptl_crystal_size_mid 0.08
_exptl_crystal_size_min 0.03
_refine_diff_density_max 2.806
_refine_diff_density_min -0.613
_refine_diff_density_rms 0.098
_refine_ls_extinction_method none
_refine_ls_goodness_of_fit_ref 1.041
_refine_ls_hydrogen_treatment constr
_refine_ls_matrix_type full
_refine_ls_number_parameters 455
_refine_ls_number_reflns 7567
_refine_ls_number_restraints 330
_refine_ls_restrained_S_all 1.062
_refine_ls_R_factor_all 0.0750
_refine_ls_R_factor_gt 0.0530
_refine_ls_shift/su_max 0.002
_refine_ls_shift/su_mean 0.000
_refine_ls_structure_factor_coef Fsqd
_refine_ls_weighting_details 'calc w=1/[\s^2^(Fo^2^)+(0.0628P)^2^+9.3194P] where P=(Fo^2^+2Fc^2^)/3'
_refine_ls_weighting_scheme calc
_refine_ls_wR_factor_gt 0.1240
_refine_ls_wR_factor_ref 0.1325
_reflns_number_gt 5780
_reflns_number_total 7567
_reflns_threshold_expression >2sigma(I)
_cod_data_source_file ic9018458_si_001_1.cif
_cod_data_source_block ims331
_cod_depositor_comments
;
The following automatic conversions were performed:
'_symmetry_cell_setting' value 'Monoclinic' changed to 'monoclinic'
according to '/home/saulius/struct/CIF-dictionaries/cif_core.dic'
dictionary named 'cif_core.dic' version 2.4.1 from 2010-06-29.

Automatic conversion script
Id: cif_fix_enum 1527 2010-12-29 10:47:43Z saulius 
;
_cod_database_code 4303881

loop_
_symmetry_equiv_pos_as_xyz
'x, y, z'
'-x+1/2, y+1/2, -z+1/2'
'-x, -y, -z'
'x-1/2, -y-1/2, z-1/2'

loop_
_atom_site_label
_atom_site_type_symbol
_atom_site_fract_x
_atom_site_fract_y
_atom_site_fract_z
_atom_site_U_iso_or_equiv
_atom_site_adp_type
_atom_site_occupancy
_atom_site_symmetry_multiplicity
_atom_site_calc_flag
_atom_site_refinement_flags
_atom_site_disorder_assembly
_atom_site_disorder_group
Ru1 Ru 0.13378(4) 0.858455(10) 0.02436(3) 0.01935(13) Uani 1 1 d . . .
P1 P 0.16610(12) 0.85921(3) -0.16319(10) 0.0211(3) Uani 1 1 d . . .
P2 P 0.13367(13) 0.85359(3) 0.22146(10) 0.0222(3) Uani 1 1 d . . .
S1 S 0.03674(12) 0.91371(3) 0.01015(10) 0.0228(3) Uani 1 1 d . A .
S2 S -0.08070(12) 0.83696(3) -0.04829(10) 0.0246(3) Uani 1 1 d . . .
Cl1 Cl 0.36466(11) 0.88707(3) 0.08489(10) 0.0247(3) Uani 1 1 d . . .
Cl2 Cl 0.21645(13) 0.79605(3) 0.05108(10) 0.0270(3) Uani 1 1 d . . .
C1 C -0.1877(5) 0.87259(14) -0.0678(4) 0.0281(10) Uani 1 1 d U A .
H1A H -0.2850 0.8688 -0.0977 0.034 Uiso 1 1 calc R . .
C2 C -0.1357(5) 0.90827(14) -0.0406(4) 0.0288(9) Uani 1 1 d U . .
C3 C 0.1370(5) 0.90584(14) -0.2179(4) 0.0284(9) Uani 1 1 d U . .
C4 C 0.0013(6) 0.91897(14) -0.2623(4) 0.0314(9) Uani 1 1 d U . .
H4A H -0.0749 0.9027 -0.2724 0.038 Uiso 1 1 calc R . .
C5 C -0.0228(6) 0.95534(15) -0.2918(4) 0.0371(9) Uani 1 1 d U . .
H5A H -0.1153 0.9640 -0.3227 0.045 Uiso 1 1 calc R . .
C6 C 0.0867(6) 0.97901(16) -0.2765(5) 0.0424(10) Uani 1 1 d U . .
H6A H 0.0701 1.0041 -0.2962 0.051 Uiso 1 1 calc R . .
C7 C 0.2206(7) 0.96635(16) -0.2325(5) 0.0436(10) Uani 1 1 d U . .
H7A H 0.2961 0.9828 -0.2222 0.052 Uiso 1 1 calc R . .
C8 C 0.2466(6) 0.93006(15) -0.2030(4) 0.0365(9) Uani 1 1 d U . .
H8A H 0.3396 0.9217 -0.1726 0.044 Uiso 1 1 calc R . .
C9 C 0.3312(5) 0.84517(15) -0.1830(4) 0.0313(9) Uani 1 1 d U . .
C10 C 0.3552(6) 0.85259(16) -0.2867(5) 0.0389(10) Uani 1 1 d U . .
H10A H 0.2922 0.8679 -0.3409 0.047 Uiso 1 1 calc R . .
C11 C 0.4690(6) 0.83819(17) -0.3133(5) 0.0424(10) Uani 1 1 d U . .
H11A H 0.4854 0.8442 -0.3837 0.051 Uiso 1 1 calc R . .
C12 C 0.5578(6) 0.81506(16) -0.2360(5) 0.0415(10) Uani 1 1 d U . .
H12A H 0.6332 0.8040 -0.2547 0.050 Uiso 1 1 calc R . .
C13 C 0.5379(6) 0.80802(16) -0.1333(5) 0.0396(10) Uani 1 1 d U . .
H13A H 0.6018 0.7927 -0.0797 0.047 Uiso 1 1 calc R . .
C14 C 0.4250(5) 0.82288(15) -0.1048(5) 0.0349(9) Uani 1 1 d U . .
H14A H 0.4125 0.8177 -0.0324 0.042 Uiso 1 1 calc R . .
C15 C 0.0487(5) 0.83075(14) -0.2755(4) 0.0263(8) Uani 1 1 d U . .
C16 C -0.0039(5) 0.84244(15) -0.3894(4) 0.0286(9) Uani 1 1 d U . .
H16A H 0.0132 0.8667 -0.4095 0.034 Uiso 1 1 calc R . .
C17 C -0.0809(5) 0.81865(15) -0.4732(4) 0.0313(9) Uani 1 1 d U . .
H17A H -0.1148 0.8265 -0.5508 0.038 Uiso 1 1 calc R . .
C18 C -0.1080(6) 0.78370(15) -0.4437(4) 0.0341(9) Uani 1 1 d U . .
H18A H -0.1610 0.7674 -0.5008 0.041 Uiso 1 1 calc R . .
C19 C -0.0581(6) 0.77245(15) -0.3314(4) 0.0342(9) Uani 1 1 d U . .
H19A H -0.0782 0.7484 -0.3115 0.041 Uiso 1 1 calc R . .
C20 C 0.0203(5) 0.79533(14) -0.2472(4) 0.0305(9) Uani 1 1 d U . .
H20A H 0.0549 0.7870 -0.1702 0.037 Uiso 1 1 calc R . .
C21 C -0.0368(6) 0.8369(2) 0.2196(4) 0.0482(11) Uani 1 1 d U . .
C22 C -0.0679(6) 0.7998(2) 0.2085(4) 0.0536(11) Uani 1 1 d U . .
H22A H 0.0030 0.7825 0.2107 0.064 Uiso 1 1 calc R . .
C23 C -0.2038(7) 0.7879(2) 0.1942(5) 0.0619(12) Uani 1 1 d U . .
H23A H -0.2247 0.7625 0.1898 0.074 Uiso 1 1 calc R . .
C24 C -0.3060(7) 0.8130(2) 0.1864(5) 0.0667(13) Uani 1 1 d U . .
H24A H -0.3987 0.8049 0.1740 0.080 Uiso 1 1 calc R . .
C25 C -0.2781(7) 0.8491(2) 0.1961(5) 0.0638(12) Uani 1 1 d U . .
H25A H -0.3512 0.8660 0.1908 0.077 Uiso 1 1 calc R . .
C26 C -0.1441(6) 0.8618(2) 0.2137(5) 0.0562(12) Uani 1 1 d U . .
H26A H -0.1250 0.8873 0.2217 0.067 Uiso 1 1 calc R . .
C27 C 0.1562(6) 0.89551(14) 0.3085(4) 0.0319(9) Uani 1 1 d U . .
C28 C 0.1164(6) 0.89514(16) 0.4074(4) 0.0406(10) Uani 1 1 d U . .
H28A H 0.0778 0.8736 0.4287 0.049 Uiso 1 1 calc R . .
C29 C 0.1326(7) 0.92589(16) 0.4748(5) 0.0440(10) Uani 1 1 d U . .
H29A H 0.1057 0.9253 0.5428 0.053 Uiso 1 1 calc R . .
C30 C 0.1876(6) 0.95769(16) 0.4452(5) 0.0405(10) Uani 1 1 d U . .
H30A H 0.1961 0.9791 0.4909 0.049 Uiso 1 1 calc R . .
C31 C 0.2299(6) 0.95772(15) 0.3483(4) 0.0350(9) Uani 1 1 d U . .
H31A H 0.2700 0.9792 0.3280 0.042 Uiso 1 1 calc R . .
C32 C 0.2146(6) 0.92683(14) 0.2800(4) 0.0316(9) Uani 1 1 d U . .
H32A H 0.2443 0.9272 0.2134 0.038 Uiso 1 1 calc R . .
C33 C 0.2600(5) 0.82315(14) 0.3174(4) 0.0287(9) Uani 1 1 d U . .
C34 C 0.2256(6) 0.79993(15) 0.3938(5) 0.0382(10) Uani 1 1 d U . .
H34A H 0.1332 0.7994 0.3980 0.046 Uiso 1 1 calc R . .
C35 C 0.3263(6) 0.77737(17) 0.4644(5) 0.0446(10) Uani 1 1 d U . .
H35A H 0.3019 0.7610 0.5155 0.054 Uiso 1 1 calc R . .
C36 C 0.4596(6) 0.77842(16) 0.4610(5) 0.0406(10) Uani 1 1 d U . .
H36A H 0.5277 0.7628 0.5096 0.049 Uiso 1 1 calc R . .
C37 C 0.4957(6) 0.80192(15) 0.3877(4) 0.0353(9) Uani 1 1 d U . .
H37A H 0.5894 0.8030 0.3870 0.042 Uiso 1 1 calc R . .
C38 C 0.3969(5) 0.82406(14) 0.3146(4) 0.0301(9) Uani 1 1 d U . .
H38A H 0.4223 0.8399 0.2626 0.036 Uiso 1 1 calc R . .
C39 C -0.2303(11) 0.9397(3) -0.0397(9) 0.0275(12) Uiso 0.506(5) 1 d PU A 2
C40 C -0.1925(13) 0.9755(3) -0.0602(9) 0.0289(14) Uiso 0.506(5) 1 d PU A 2
H40A H -0.1067 0.9792 -0.0755 0.035 Uiso 0.506(5) 1 calc PR A 2
C41 C -0.268(2) 1.0029(7) -0.0592(19) 0.0315(14) Uiso 0.506(5) 1 d PU A 2
H41A H -0.2332 1.0267 -0.0658 0.038 Uiso 0.506(5) 1 calc PR A 2
C42 C -0.4072(11) 0.9987(3) -0.0481(9) 0.0339(15) Uiso 0.506(5) 1 d PU A 2
H42A H -0.4680 1.0190 -0.0551 0.041 Uiso 0.506(5) 1 calc PR A 2
C43 C -0.4469(11) 0.9630(3) -0.0262(8) 0.0311(18) Uiso 0.506(5) 1 d PU A 2
H43A H -0.5342 0.9590 -0.0139 0.037 Uiso 0.506(5) 1 calc PR A 2
C44 C -0.3575(10) 0.9340(3) -0.0230(8) 0.0284(16) Uiso 0.506(5) 1 d PU A 2
H44A H -0.3842 0.9100 -0.0091 0.034 Uiso 0.506(5) 1 calc PR A 2
C41' C -0.4265(12) 0.9695(3) -0.2153(9) 0.0346(19) Uiso 0.494(5) 1 d PU A 1
H41B H -0.5079 0.9684 -0.2794 0.042 Uiso 0.494(5) 1 calc PR A 1
C40' C -0.3485(11) 0.9387(3) -0.1820(9) 0.0332(18) Uiso 0.494(5) 1 d PU A 1
H40B H -0.3738 0.9165 -0.2237 0.040 Uiso 0.494(5) 1 calc PR A 1
C42' C -0.3902(11) 1.0023(3) -0.1583(9) 0.0341(15) Uiso 0.494(5) 1 d PU A 1
H42B H -0.4445 1.0234 -0.1869 0.041 Uiso 0.494(5) 1 calc PR A 1
C44' C -0.1932(14) 0.9732(3) -0.0267(10) 0.0292(14) Uiso 0.494(5) 1 d PU A 1
H44B H -0.1119 0.9754 0.0372 0.035 Uiso 0.494(5) 1 calc PR A 1
C39' C -0.2279(12) 0.9402(3) -0.0831(10) 0.0284(12) Uiso 0.494(5) 1 d PU A 1
C43' C -0.285(2) 1.0052(7) -0.068(2) 0.0318(15) Uiso 0.494(5) 1 d PU A 1
H43B H -0.2664 1.0277 -0.0270 0.038 Uiso 0.494(5) 1 calc PR A 1

loop_
_atom_site_aniso_label
_atom_site_aniso_U_11
_atom_site_aniso_U_22
_atom_site_aniso_U_33
_atom_site_aniso_U_23
_atom_site_aniso_U_13
_atom_site_aniso_U_12
Ru1 0.0181(2) 0.0223(2) 0.0171(2) 0.00170(16) 0.00438(15) 0.00104(16)
P1 0.0216(6) 0.0228(7) 0.0187(6) 0.0003(5) 0.0059(5) 0.0006(5)
P2 0.0203(6) 0.0272(7) 0.0190(6) 0.0015(5) 0.0058(5) 0.0007(5)
S1 0.0202(6) 0.0230(7) 0.0248(6) 0.0020(5) 0.0063(5) 0.0008(5)
S2 0.0221(6) 0.0256(7) 0.0247(6) 0.0008(5) 0.0048(5) -0.0011(5)
Cl1 0.0186(6) 0.0301(7) 0.0252(6) 0.0004(5) 0.0065(5) -0.0007(5)
Cl2 0.0323(7) 0.0227(6) 0.0226(6) 0.0010(5) 0.0033(5) 0.0035(5)
C1 0.023(2) 0.030(2) 0.030(2) 0.0041(19) 0.0062(18) 0.0006(18)
C2 0.0248(16) 0.0297(16) 0.0310(16) 0.0005(14) 0.0073(14) 0.0025(14)
C3 0.0386(19) 0.029(2) 0.0194(18) 0.0005(16) 0.0121(16) 0.0014(15)
C4 0.0405(19) 0.0313(19) 0.0251(19) 0.0056(17) 0.0142(17) 0.0039(17)
C5 0.048(2) 0.033(2) 0.030(2) 0.0063(17) 0.0119(18) 0.0078(17)
C6 0.056(2) 0.031(2) 0.035(2) 0.0057(18) 0.0058(19) 0.0022(17)
C7 0.053(2) 0.033(2) 0.038(2) 0.0067(18) 0.0024(19) -0.0052(18)
C8 0.044(2) 0.032(2) 0.030(2) 0.0060(17) 0.0058(18) -0.0028(17)
C9 0.0267(19) 0.037(2) 0.0312(19) -0.0111(17) 0.0105(16) -0.0019(16)
C10 0.033(2) 0.051(2) 0.0337(19) -0.0097(18) 0.0122(17) -0.0023(18)
C11 0.035(2) 0.056(2) 0.038(2) -0.0163(18) 0.0139(17) -0.0042(18)
C12 0.030(2) 0.049(2) 0.046(2) -0.0217(19) 0.0124(17) -0.0022(18)
C13 0.029(2) 0.042(2) 0.046(2) -0.0135(18) 0.0091(17) 0.0013(17)
C14 0.0276(19) 0.038(2) 0.038(2) -0.0088(17) 0.0091(16) 0.0000(17)
C15 0.0290(19) 0.0291(19) 0.0209(17) 0.0010(15) 0.0076(15) -0.0008(16)
C16 0.031(2) 0.032(2) 0.0221(17) 0.0016(15) 0.0073(16) -0.0045(17)
C17 0.034(2) 0.037(2) 0.0212(17) 0.0010(16) 0.0049(16) -0.0063(17)
C18 0.038(2) 0.035(2) 0.0247(17) -0.0020(16) 0.0014(17) -0.0065(18)
C19 0.039(2) 0.031(2) 0.0260(17) 0.0012(16) 0.0003(17) -0.0055(17)
C20 0.035(2) 0.0291(19) 0.0226(18) 0.0012(15) 0.0015(16) -0.0025(17)
C21 0.032(2) 0.097(3) 0.0208(19) 0.000(2) 0.0166(17) -0.018(2)
C22 0.042(2) 0.100(3) 0.024(2) -0.009(2) 0.0167(18) -0.028(2)
C23 0.046(2) 0.113(3) 0.030(2) -0.011(2) 0.017(2) -0.032(2)
C24 0.041(2) 0.126(3) 0.034(2) -0.002(2) 0.014(2) -0.025(2)
C25 0.036(2) 0.123(3) 0.035(2) 0.008(2) 0.0148(19) -0.010(2)
C26 0.034(2) 0.110(3) 0.028(2) 0.009(2) 0.0144(18) -0.009(2)
C27 0.045(2) 0.0285(19) 0.0248(18) 0.0031(16) 0.0144(17) 0.0053(17)
C28 0.063(2) 0.034(2) 0.0291(19) 0.0019(16) 0.0207(18) 0.0023(19)
C29 0.069(2) 0.036(2) 0.031(2) -0.0002(17) 0.0224(19) 0.004(2)
C30 0.060(2) 0.033(2) 0.0303(19) -0.0007(17) 0.0163(18) 0.0060(19)
C31 0.048(2) 0.029(2) 0.0291(19) 0.0008(16) 0.0122(17) 0.0032(18)
C32 0.040(2) 0.029(2) 0.0260(19) 0.0013(15) 0.0113(17) 0.0022(17)
C33 0.0351(19) 0.028(2) 0.0219(18) 0.0037(15) 0.0074(16) 0.0011(17)
C34 0.042(2) 0.037(2) 0.035(2) 0.0127(17) 0.0094(17) 0.0015(18)
C35 0.051(2) 0.041(2) 0.038(2) 0.0160(18) 0.0077(18) 0.0051(19)
C36 0.048(2) 0.038(2) 0.031(2) 0.0047(17) 0.0038(18) 0.0112(19)
C37 0.040(2) 0.037(2) 0.0250(19) -0.0002(16) 0.0032(16) 0.0103(17)
C38 0.0350(19) 0.032(2) 0.0210(18) 0.0020(16) 0.0055(16) 0.0037(17)

loop_
_atom_type_symbol
_atom_type_description
_atom_type_scat_dispersion_real
_atom_type_scat_dispersion_imag
_atom_type_scat_source
C C 0.0033 0.0016 'International Tables Vol C Tables 4.2.6.8 and 6.1.1.4'
H H 0.0000 0.0000 'International Tables Vol C Tables 4.2.6.8 and 6.1.1.4'
P P 0.1023 0.0942 'International Tables Vol C Tables 4.2.6.8 and 6.1.1.4'
S S 0.1246 0.1234 'International Tables Vol C Tables 4.2.6.8 and 6.1.1.4'
Cl Cl 0.1484 0.1585 'International Tables Vol C Tables 4.2.6.8 and 6.1.1.4'
Ru Ru -1.2594 0.8363 'International Tables Vol C Tables 4.2.6.8 and 6.1.1.4'

loop_
_geom_angle_atom_site_label_1
_geom_angle_atom_site_label_2
_geom_angle_atom_site_label_3
_geom_angle
_geom_angle_site_symmetry_1
_geom_angle_site_symmetry_3
_geom_angle_publ_flag
S2 Ru1 S1 86.37(5) . . ?
S2 Ru1 P1 91.15(4) . . ?
S1 Ru1 P1 95.65(4) . . ?
S2 Ru1 Cl2 88.60(5) . . ?
S1 Ru1 Cl2 172.56(4) . . ?
P1 Ru1 Cl2 89.92(4) . . ?
S2 Ru1 P2 94.48(4) . . ?
S1 Ru1 P2 90.66(4) . . ?
P1 Ru1 P2 171.80(4) . . ?
Cl2 Ru1 P2 84.27(4) . . ?
S2 Ru1 Cl1 173.21(4) . . ?
S1 Ru1 Cl1 89.58(4) . . ?
P1 Ru1 Cl1 83.82(4) . . ?
Cl2 Ru1 Cl1 95.93(4) . . ?
P2 Ru1 Cl1 91.02(4) . . ?
C3 P1 C9 105.4(2) . . ?
C3 P1 C15 105.0(2) . . ?
C9 P1 C15 98.6(2) . . ?
C3 P1 Ru1 107.83(15) . . ?
C9 P1 Ru1 120.93(18) . . ?
C15 P1 Ru1 117.43(15) . . ?
C21 P2 C33 106.1(3) . . ?
C21 P2 C27 103.7(3) . . ?
C33 P2 C27 101.3(2) . . ?
C21 P2 Ru1 107.35(17) . . ?
C33 P2 Ru1 118.32(16) . . ?
C27 P2 Ru1 118.58(16) . . ?
C2 S1 Ru1 107.75(19) . . ?
C1 S2 Ru1 107.04(19) . . ?
C2 C1 S2 120.8(4) . . ?
C2 C1 H1A 119.6 . . ?
S2 C1 H1A 119.6 . . ?
C1 C2 C39' 119.7(6) . . ?
C1 C2 C39 121.4(6) . . ?
C39' C2 C39 20.8(5) . . ?
C1 C2 S1 118.0(4) . . ?
C39' C2 S1 120.5(5) . . ?
C39 C2 S1 120.1(5) . . ?
C8 C3 C4 118.8(5) . . ?
C8 C3 P1 121.0(4) . . ?
C4 C3 P1 119.7(4) . . ?
C5 C4 C3 120.5(5) . . ?
C5 C4 H4A 119.8 . . ?
C3 C4 H4A 119.8 . . ?
C6 C5 C4 120.1(6) . . ?
C6 C5 H5A 120.0 . . ?
C4 C5 H5A 120.0 . . ?
C7 C6 C5 119.9(6) . . ?
C7 C6 H6A 120.1 . . ?
C5 C6 H6A 120.1 . . ?
C6 C7 C8 120.9(6) . . ?
C6 C7 H7A 119.6 . . ?
C8 C7 H7A 119.6 . . ?
C7 C8 C3 119.9(6) . . ?
C7 C8 H8A 120.0 . . ?
C3 C8 H8A 120.0 . . ?
C14 C9 C10 118.2(5) . . ?
C14 C9 P1 122.1(4) . . ?
C10 C9 P1 119.0(4) . . ?
C9 C10 C11 121.7(6) . . ?
C9 C10 H10A 119.2 . . ?
C11 C10 H10A 119.2 . . ?
C12 C11 C10 119.0(5) . . ?
C12 C11 H11A 120.5 . . ?
C10 C11 H11A 120.5 . . ?
C13 C12 C11 120.3(5) . . ?
C13 C12 H12A 119.9 . . ?
C11 C12 H12A 119.9 . . ?
C12 C13 C14 121.2(6) . . ?
C12 C13 H13A 119.4 . . ?
C14 C13 H13A 119.4 . . ?
C9 C14 C13 119.6(5) . . ?
C9 C14 H14A 120.2 . . ?
C13 C14 H14A 120.2 . . ?
C20 C15 C16 119.1(5) . . ?
C20 C15 P1 118.4(4) . . ?
C16 C15 P1 122.3(4) . . ?
C17 C16 C15 120.2(5) . . ?
C17 C16 H16A 119.9 . . ?
C15 C16 H16A 119.9 . . ?
C18 C17 C16 119.9(5) . . ?
C18 C17 H17A 120.0 . . ?
C16 C17 H17A 120.0 . . ?
C19 C18 C17 119.8(5) . . ?
C19 C18 H18A 120.1 . . ?
C17 C18 H18A 120.1 . . ?
C18 C19 C20 121.3(5) . . ?
C18 C19 H19A 119.3 . . ?
C20 C19 H19A 119.3 . . ?
C19 C20 C15 119.7(5) . . ?
C19 C20 H20A 120.2 . . ?
C15 C20 H20A 120.2 . . ?
C22 C21 C26 118.8(6) . . ?
C22 C21 P2 120.9(5) . . ?
C26 C21 P2 119.8(5) . . ?
C21 C22 C23 119.9(7) . . ?
C21 C22 H22A 120.0 . . ?
C23 C22 H22A 120.0 . . ?
C24 C23 C22 119.6(8) . . ?
C24 C23 H23A 120.2 . . ?
C22 C23 H23A 120.2 . . ?
C25 C24 C23 121.3(7) . . ?
C25 C24 H24A 119.3 . . ?
C23 C24 H24A 119.3 . . ?
C24 C25 C26 120.7(8) . . ?
C24 C25 H25A 119.6 . . ?
C26 C25 H25A 119.7 . . ?
C25 C26 C21 119.7(8) . . ?
C25 C26 H26A 120.2 . . ?
C21 C26 H26A 120.2 . . ?
C32 C27 C28 119.2(5) . . ?
C32 C27 P2 122.1(4) . . ?
C28 C27 P2 118.6(4) . . ?
C29 C28 C27 120.2(5) . . ?
C29 C28 H28A 119.9 . . ?
C27 C28 H28A 119.9 . . ?
C28 C29 C30 121.0(5) . . ?
C28 C29 H29A 119.5 . . ?
C30 C29 H29A 119.5 . . ?
C31 C30 C29 118.7(5) . . ?
C31 C30 H30A 120.7 . . ?
C29 C30 H30A 120.7 . . ?
C30 C31 C32 120.8(5) . . ?
C30 C31 H31A 119.6 . . ?
C32 C31 H31A 119.6 . . ?
C27 C32 C31 120.1(5) . . ?
C27 C32 H32A 119.9 . . ?
C31 C32 H32A 119.9 . . ?
C34 C33 C38 119.0(5) . . ?
C34 C33 P2 122.6(4) . . ?
C38 C33 P2 118.3(4) . . ?
C33 C34 C35 119.9(5) . . ?
C33 C34 H34A 120.1 . . ?
C35 C34 H34A 120.1 . . ?
C36 C35 C34 120.7(5) . . ?
C36 C35 H35A 119.7 . . ?
C34 C35 H35A 119.7 . . ?
C37 C36 C35 120.0(5) . . ?
C37 C36 H36A 120.0 . . ?
C35 C36 H36A 120.0 . . ?
C36 C37 C38 120.6(5) . . ?
C36 C37 H37A 119.7 . . ?
C38 C37 H37A 119.7 . . ?
C37 C38 C33 119.8(5) . . ?
C37 C38 H38A 120.1 . . ?
C33 C38 H38A 120.1 . . ?
C44 C39 C40 118.8(10) . . ?
C44 C39 C2 120.8(9) . . ?
C40 C39 C2 120.3(9) . . ?
C41 C40 C39 122.7(15) . . ?
C41 C40 H40A 118.6 . . ?
C39 C40 H40A 118.6 . . ?
C40 C41 C42 121(2) . . ?
C40 C41 H41A 119.4 . . ?
C42 C41 H41A 119.4 . . ?
C43 C42 C41 116.7(13) . . ?
C43 C42 H42A 121.6 . . ?
C41 C42 H42A 121.6 . . ?
C44 C43 C42 119.4(10) . . ?
C44 C43 H43A 120.3 . . ?
C42 C43 H43A 120.3 . . ?
C39 C44 C43 120.7(10) . . ?
C39 C44 H44A 119.7 . . ?
C43 C44 H44A 119.7 . . ?
C40' C41' C42' 121.7(11) . . ?
C40' C41' H41B 119.1 . . ?
C42' C41' H41B 119.1 . . ?
C41' C40' C39' 119.0(10) . . ?
C41' C40' H40B 120.5 . . ?
C39' C40' H40B 120.5 . . ?
C43' C42' C41' 122.0(15) . . ?
C43' C42' H42B 119.0 . . ?
C41' C42' H42B 119.0 . . ?
C39' C44' C43' 118.8(14) . . ?
C39' C44' H44B 120.6 . . ?
C43' C44' H44B 120.6 . . ?
C44' C39' C40' 118.5(11) . . ?
C44' C39' C2 118.3(10) . . ?
C40' C39' C2 123.1(9) . . ?
C42' C43' C44' 120(2) . . ?
C42' C43' H43B 120.1 . . ?
C44' C43' H43B 120.1 . . ?

loop_
_geom_bond_atom_site_label_1
_geom_bond_atom_site_label_2
_geom_bond_distance
_geom_bond_site_symmetry_2
_geom_bond_publ_flag
Ru1 S2 2.2214(13) . ?
Ru1 S1 2.2288(13) . ?
Ru1 P1 2.4129(12) . ?
Ru1 Cl2 2.4170(12) . ?
Ru1 P2 2.4174(12) . ?
Ru1 Cl1 2.4567(12) . ?
P1 C3 1.822(5) . ?
P1 C9 1.830(5) . ?
P1 C15 1.840(5) . ?
P2 C21 1.820(5) . ?
P2 C33 1.827(5) . ?
P2 C27 1.841(5) . ?
S1 C2 1.675(5) . ?
S2 C1 1.662(5) . ?
C1 C2 1.408(7) . ?
C1 H1A 0.9500 . ?
C2 C39' 1.485(12) . ?
C2 C39 1.496(12) . ?
C3 C8 1.386(7) . ?
C3 C4 1.398(7) . ?
C4 C5 1.380(7) . ?
C4 H4A 0.9500 . ?
C5 C6 1.372(8) . ?
C5 H5A 0.9500 . ?
C6 C7 1.376(8) . ?
C6 H6A 0.9500 . ?
C7 C8 1.379(8) . ?
C7 H7A 0.9500 . ?
C8 H8A 0.9500 . ?
C9 C14 1.389(8) . ?
C9 C10 1.388(7) . ?
C10 C11 1.389(7) . ?
C10 H10A 0.9500 . ?
C11 C12 1.378(8) . ?
C11 H11A 0.9500 . ?
C12 C13 1.355(8) . ?
C12 H12A 0.9500 . ?
C13 C14 1.399(7) . ?
C13 H13A 0.9500 . ?
C14 H14A 0.9500 . ?
C15 C20 1.392(7) . ?
C15 C16 1.400(7) . ?
C16 C17 1.389(7) . ?
C16 H16A 0.9500 . ?
C17 C18 1.377(7) . ?
C17 H17A 0.9500 . ?
C18 C19 1.375(7) . ?
C18 H18A 0.9500 . ?
C19 C20 1.376(7) . ?
C19 H19A 0.9500 . ?
C20 H20A 0.9500 . ?
C21 C22 1.391(9) . ?
C21 C26 1.400(9) . ?
C22 C23 1.398(8) . ?
C22 H22A 0.9500 . ?
C23 C24 1.363(11) . ?
C23 H23A 0.9500 . ?
C24 C25 1.346(11) . ?
C24 H24A 0.9500 . ?
C25 C26 1.385(9) . ?
C25 H25A 0.9500 . ?
C26 H26A 0.9500 . ?
C27 C32 1.380(7) . ?
C27 C28 1.385(7) . ?
C28 C29 1.374(8) . ?
C28 H28A 0.9500 . ?
C29 C30 1.383(8) . ?
C29 H29A 0.9500 . ?
C30 C31 1.376(7) . ?
C30 H30A 0.9500 . ?
C31 C32 1.385(7) . ?
C31 H31A 0.9500 . ?
C32 H32A 0.9500 . ?
C33 C34 1.382(7) . ?
C33 C38 1.394(7) . ?
C34 C35 1.389(8) . ?
C34 H34A 0.9500 . ?
C35 C36 1.360(8) . ?
C35 H35A 0.9500 . ?
C36 C37 1.368(8) . ?
C36 H36A 0.9500 . ?
C37 C38 1.382(7) . ?
C37 H37A 0.9500 . ?
C38 H38A 0.9500 . ?
C39 C44 1.376(14) . ?
C39 C40 1.408(17) . ?
C40 C41 1.26(2) . ?
C40 H40A 0.9500 . ?
C41 C42 1.46(2) . ?
C41 H41A 0.9500 . ?
C42 C43 1.414(14) . ?
C42 H42A 0.9500 . ?
C43 C44 1.385(14) . ?
C43 H43A 0.9500 . ?
C44 H44A 0.9500 . ?
C41' C40' 1.365(15) . ?
C41' C42' 1.379(15) . ?
C41' H41B 0.9500 . ?
C40' C39' 1.435(15) . ?
C40' H40B 0.9500 . ?
C42' C43' 1.29(2) . ?
C42' H42B 0.9500 . ?
C44' C39' 1.382(17) . ?
C44' C43' 1.48(2) . ?
C44' H44B 0.9500 . ?
C43' H43B 0.9500 . ?
